data_7121824
loop_
_publ_author_name
'Winner, Lena'
'Hermann, Alexander'
'B\'elanger-Chabot, Guillaume'
'Gonz\'alez-Belman, Oscar F'
'Jim\'enez-Halla, J Oscar C'
'Kelch, Hauke'
'Braunschweig, Holger'

_publ_section_title
;
 Cleavage of BN triple bonds by main group reagents.
;
_journal_issue 59
_journal_name_full 'Chemical communications (Cambridge, England)'
_journal_page_first 8210
_journal_page_last 8213
_journal_paper_doi 10.1039/c8cc02317d
_journal_volume 54
_journal_year 2018
_chemical_formula_moiety 'C57 H71 B N4'
_chemical_formula_sum 'C57 H71 B N4'
_chemical_formula_weight 822.98
_space_group_crystal_system triclinic
_space_group_IT_number 2
_space_group_name_Hall '-P 1'
_space_group_name_H-M_alt 'P -1'
_symmetry_space_group_name_Hall '-P 1'
_symmetry_space_group_name_H-M 'P -1'
_atom_sites_solution_hydrogens geom
_atom_sites_solution_primary iterative
_atom_sites_solution_secondary difmap
_audit_creation_method SHELXL-2016/6
_audit_update_record
;
2018-03-19 deposited with the CCDC.
2018-06-12 downloaded from the CCDC.
;
_cell_angle_alpha 96.097(14)
_cell_angle_beta 93.50(2)
_cell_angle_gamma 101.648(17)
_cell_formula_units_Z 2
_cell_length_a 10.344(8)
_cell_length_b 15.310(9)
_cell_length_c 15.375(10)
_cell_measurement_reflns_used 9919
_cell_measurement_temperature 293(2)
_cell_measurement_theta_max 26.65
_cell_measurement_theta_min 2.321
_cell_volume 2363(3)
_computing_cell_refinement 'Saint+ ver. V8.37A (Bruker AXS)'
_computing_data_collection 'APEX2 ver. 2014.9 (Bruker AXS)'
_computing_data_reduction 'Saint+ ver. V8.37A (Bruker AXS)'
_computing_molecular_graphics 'ShelXLe (Huebschle et all, 2011)'
_computing_publication_material 'SHELXL-2016/6 (Sheldrick, 2016)'
_computing_structure_refinement 'SHELXL-2016/6 (Sheldrick, 2016)'
_computing_structure_solution 'SHELXT (Sheldrick, 2014)'
_diffrn_ambient_temperature 100(2)
_diffrn_detector 'CMOS area detector (Photon 100)'
_diffrn_detector_area_resol_mean 10.24
_diffrn_measured_fraction_theta_full 0.999
_diffrn_measured_fraction_theta_max 0.999
_diffrn_measurement_device_type 'Bruker D8 Quest'
_diffrn_measurement_method '\f and \w scans'
_diffrn_radiation_monochromator 'multi-layer mirror'
_diffrn_radiation_type MoK\a
_diffrn_radiation_wavelength 0.71073
_diffrn_reflns_av_R_equivalents 0.1567
_diffrn_reflns_av_unetI/netI 0.0606
_diffrn_reflns_Laue_measured_fraction_full 0.999
_diffrn_reflns_Laue_measured_fraction_max 0.999
_diffrn_reflns_limit_h_max 12
_diffrn_reflns_limit_h_min -12
_diffrn_reflns_limit_k_max 18
_diffrn_reflns_limit_k_min -18
_diffrn_reflns_limit_l_max 18
_diffrn_reflns_limit_l_min -18
_diffrn_reflns_number 125549
_diffrn_reflns_point_group_measured_fraction_full 0.999
_diffrn_reflns_point_group_measured_fraction_max 0.999
_diffrn_reflns_theta_full 26.000
_diffrn_reflns_theta_max 26.021
_diffrn_reflns_theta_min 2.026
_diffrn_source 'microfocus sealed tube (Incoatec ImS)'
_exptl_absorpt_coefficient_mu 0.066
_exptl_absorpt_correction_T_max 0.7454
_exptl_absorpt_correction_T_min 0.6800
_exptl_absorpt_correction_type multi-scan
_exptl_absorpt_process_details 'SadAbs 2014/5 (Bruker AXS)'
_exptl_crystal_colour orange
_exptl_crystal_density_diffrn 1.157
_exptl_crystal_description block
_exptl_crystal_F_000 892
_exptl_crystal_size_max 0.251
_exptl_crystal_size_mid 0.183
_exptl_crystal_size_min 0.169
_refine_diff_density_max 0.213
_refine_diff_density_min -0.258
_refine_diff_density_rms 0.050
_refine_ls_extinction_method none
_refine_ls_goodness_of_fit_ref 1.010
_refine_ls_hydrogen_treatment constr
_refine_ls_matrix_type full
_refine_ls_number_parameters 597
_refine_ls_number_reflns 9301
_refine_ls_number_restraints 36
_refine_ls_restrained_S_all 1.009
_refine_ls_R_factor_all 0.0904
_refine_ls_R_factor_gt 0.0458
_refine_ls_shift/su_max 0.014
_refine_ls_shift/su_mean 0.002
_refine_ls_structure_factor_coef Fsqd
_refine_ls_weighting_details 'w=1/[\s^2^(Fo^2^)+(0.0540P)^2^+0.4903P] where P=(Fo^2^+2Fc^2^)/3'
_refine_ls_weighting_scheme calc
_refine_ls_wR_factor_gt 0.0969
_refine_ls_wR_factor_ref 0.1135
_reflns_Friedel_coverage 0.000
_reflns_number_gt 6141
_reflns_number_total 9301
_reflns_threshold_expression 'I > 2\s(I)'
_cod_data_source_file c8cc02317d2.cif
_cod_data_source_block PipTMPBCPipCNTer
_cod_depositor_comments 'Adding full bibliography for 7121824--7121826.cif.'
_cod_database_code 7121824
_shelx_shelxl_version_number 2016/6
_shelx_space_group_comment
;
The symmetry employed for this shelxl refinement is uniquely defined
by the following loop, which should always be used as a source of
symmetry information in preference to the above space-group names.
They are only intended as comments.
;

loop_
_space_group_symop_operation_xyz
'x, y, z'
'-x, -y, -z'

loop_
_atom_site_label
_atom_site_type_symbol
_atom_site_fract_x
_atom_site_fract_y
_atom_site_fract_z
_atom_site_U_iso_or_equiv
_atom_site_adp_type
_atom_site_occupancy
_atom_site_site_symmetry_order
_atom_site_calc_flag
_atom_site_refinement_flags_posn
_atom_site_refinement_flags_adp
_atom_site_refinement_flags_occupancy
_atom_site_disorder_assembly
_atom_site_disorder_group
N1 N 0.58843(13) 0.28738(9) 0.32220(9) 0.0182(3) Uani 1 1 d . . . . .
C1 C 0.50361(15) 0.20327(10) 0.29281(10) 0.0156(4) Uani 1 1 d . . . . .
B1 B 0.76182(18) 0.47831(12) 0.22703(12) 0.0158(4) Uani 1 1 d . . . . .
C2 C 0.44416(15) 0.15792(10) 0.36032(10) 0.0148(4) Uani 1 1 d . . . . .
N2 N 0.91536(13) 0.37545(9) 0.29080(9) 0.0212(3) Uani 1 1 d . . . . .
N3 N 0.85636(13) 0.52010(9) 0.17362(9) 0.0176(3) Uani 1 1 d . . . . .
C3 C 0.35554(15) 0.07633(10) 0.33778(10) 0.0161(4) Uani 1 1 d . . . . .
H3 H 0.318992 0.045227 0.382236 0.019 Uiso 1 1 calc R U . . .
C4 C 0.31949(15) 0.03944(11) 0.25054(11) 0.0164(4) Uani 1 1 d . . . . .
N4 N 0.64153(13) 0.51366(9) 0.24131(9) 0.0166(3) Uani 1 1 d . . . . .
C5 C 0.38117(16) 0.08504(10) 0.18601(11) 0.0164(4) Uani 1 1 d . . . . .
H5 H 0.359838 0.060614 0.127650 0.020 Uiso 1 1 calc R U . . .
C6 C 0.47373(16) 0.16586(11) 0.20475(10) 0.0165(4) Uani 1 1 d . . . . .
C9 C 0.32209(17) 0.21553(11) 0.04973(11) 0.0218(4) Uani 1 1 d . . . . .
H9 H 0.292423 0.230721 0.104065 0.026 Uiso 1 1 calc R U . . .
C8 C 0.44897(16) 0.19820(10) 0.04552(11) 0.0179(4) Uani 1 1 d . . . . .
C7 C 0.54132(16) 0.20888(11) 0.12983(10) 0.0168(4) Uani 1 1 d . . . . .
H7 H 0.565396 0.273517 0.149462 0.020 Uiso 1 1 calc R U . . .
C10 C 0.23970(18) 0.21044(12) -0.02583(12) 0.0254(4) Uani 1 1 d . . . . .
H10 H 0.155326 0.222077 -0.021602 0.030 Uiso 1 1 calc R U . . .
C11 C 0.28117(18) 0.18832(12) -0.10739(12) 0.0264(4) Uani 1 1 d . . . . .
H11 H 0.225609 0.185112 -0.158029 0.032 Uiso 1 1 calc R U . . .
C13 C 0.48945(18) 0.17589(12) -0.03673(11) 0.0256(4) Uani 1 1 d . . . . .
H13 H 0.573577 0.163932 -0.041337 0.031 Uiso 1 1 calc R U . . .
C14 C 0.67133(16) 0.17944(11) 0.11451(11) 0.0183(4) Uani 1 1 d . . . . .
C15 C 0.68926(18) 0.09345(12) 0.12459(13) 0.0298(5) Uani 1 1 d . . . . .
H15 H 0.619700 0.051196 0.140642 0.036 Uiso 1 1 calc R U . . .
C16 C 0.8099(2) 0.06989(13) 0.11096(15) 0.0406(5) Uani 1 1 d . . . . .
H16 H 0.820377 0.012095 0.118114 0.049 Uiso 1 1 calc R U . . .
C17 C 0.91386(19) 0.13129(13) 0.08697(14) 0.0374(5) Uani 1 1 d . . . . .
H17 H 0.994732 0.115415 0.078394 0.045 Uiso 1 1 calc R U . . .
C18 C 0.89713(18) 0.21691(12) 0.07571(12) 0.0284(4) Uani 1 1 d . . . . .
H18 H 0.966756 0.258763 0.059138 0.034 Uiso 1 1 calc R U . . .
C19 C 0.77716(16) 0.24021(11) 0.08906(11) 0.0214(4) Uani 1 1 d . . . . .
H19 H 0.766812 0.297804 0.080863 0.026 Uiso 1 1 calc R U . . .
C12 C 0.40640(19) 0.17108(13) -0.11243(12) 0.0295(4) Uani 1 1 d . . . . .
H12 H 0.435595 0.156094 -0.166964 0.035 Uiso 1 1 calc R U . . .
C21 C 0.39089(16) 0.15375(10) 0.52070(10) 0.0165(4) Uani 1 1 d . . . . .
C20 C 0.47784(16) 0.20166(11) 0.45542(10) 0.0164(4) Uani 1 1 d . . . . .
H20 H 0.458546 0.261875 0.456955 0.020 Uiso 1 1 calc R U . . .
C24 C 0.2293(2) 0.07200(12) 0.64187(12) 0.0294(5) Uani 1 1 d . . . . .
H24 H 0.175932 0.045374 0.682427 0.035 Uiso 1 1 calc R U . . .
C23 C 0.3616(2) 0.07034(12) 0.64562(12) 0.0276(4) Uani 1 1 d . . . . .
H23 H 0.398001 0.042173 0.688829 0.033 Uiso 1 1 calc R U . . .
C22 C 0.44142(18) 0.11033(11) 0.58548(11) 0.0223(4) Uani 1 1 d . . . . .
H22 H 0.530718 0.108019 0.588617 0.027 Uiso 1 1 calc R U . . .
C27 C 0.62446(16) 0.21532(11) 0.48528(10) 0.0174(4) Uani 1 1 d . . . . .
C28 C 0.69525(17) 0.14874(12) 0.46514(11) 0.0243(4) Uani 1 1 d . . . . .
H28 H 0.654012 0.096400 0.429467 0.029 Uiso 1 1 calc R U . . .
C29 C 0.82633(18) 0.15907(13) 0.49736(12) 0.0301(5) Uani 1 1 d . . . . .
H29 H 0.872171 0.113867 0.483092 0.036 Uiso 1 1 calc R U . . .
C30 C 0.88890(19) 0.23620(13) 0.55049(12) 0.0307(5) Uani 1 1 d . . . . .
H30 H 0.976309 0.242806 0.572992 0.037 Uiso 1 1 calc R U . . .
C31 C 0.82033(17) 0.30368(12) 0.57001(12) 0.0261(4) Uani 1 1 d . . . . .
H31 H 0.862465 0.356340 0.604857 0.031 Uiso 1 1 calc R U . . .
C32 C 0.68940(17) 0.29325(11) 0.53796(11) 0.0214(4) Uani 1 1 d . . . . .
H32 H 0.644276 0.338937 0.551838 0.026 Uiso 1 1 calc R U . . .
C33 C 0.21348(16) -0.04690(11) 0.22735(11) 0.0181(4) Uani 1 1 d . . . . .
C34 C 0.67948(16) 0.33741(11) 0.29438(10) 0.0168(4) Uani 1 1 d . . . . .
C35 C 0.78481(16) 0.39528(11) 0.27261(11) 0.0174(4) Uani 1 1 d . . . . .
C36 C 0.99417(16) 0.44051(12) 0.36111(12) 0.0249(4) Uani 1 1 d . . . . .
H36A H 0.956002 0.431863 0.416446 0.030 Uiso 1 1 calc R U . . .
H36B H 0.991985 0.501050 0.348765 0.030 Uiso 1 1 calc R U . . .
C37 C 1.13686(18) 0.42907(13) 0.36861(13) 0.0311(5) Uani 1 1 d . . . . .
H37A H 1.177832 0.444326 0.315606 0.037 Uiso 1 1 calc R U . . .
H37B H 1.185658 0.469966 0.417643 0.037 Uiso 1 1 calc R U . . .
C38 C 1.14472(19) 0.33365(13) 0.38202(13) 0.0322(5) Uani 1 1 d . . . . .
H38A H 1.118843 0.321886 0.439941 0.039 Uiso 1 1 calc R U . . .
H38B H 1.235334 0.326336 0.378594 0.039 Uiso 1 1 calc R U . . .
C39 C 1.0544(2) 0.26671(14) 0.31280(14) 0.0378(5) Uani 1 1 d . . . . .
H39A H 1.088459 0.272266 0.255794 0.045 Uiso 1 1 calc R U . . .
H39B H 1.053300 0.206099 0.326278 0.045 Uiso 1 1 calc R U . . .
C40 C 0.91420(18) 0.28329(12) 0.30965(13) 0.0274(4) Uani 1 1 d . . . . .
H40A H 0.858444 0.240932 0.264426 0.033 Uiso 1 1 calc R U . . .
H40B H 0.877950 0.274328 0.365519 0.033 Uiso 1 1 calc R U . . .
C41 C 0.98800(17) 0.67193(11) 0.16635(12) 0.0238(4) Uani 1 1 d . . . . .
H41A H 1.006251 0.683133 0.229641 0.029 Uiso 1 1 calc R U . . .
H41B H 0.984696 0.728744 0.144680 0.029 Uiso 1 1 calc R U . . .
C42 C 0.85486(17) 0.60739(11) 0.14351(12) 0.0238(4) Uani 1 1 d . . . . .
H42A H 0.786349 0.632821 0.170647 0.029 Uiso 1 1 calc R U . . .
H42B H 0.833981 0.599378 0.080426 0.029 Uiso 1 1 calc R U . . .
C43 C 1.09862(17) 0.63347(12) 0.12616(12) 0.0261(4) Uani 1 1 d . . . . .
H43A H 1.087556 0.630282 0.062717 0.031 Uiso 1 1 calc R U . . .
H43B H 1.183571 0.672453 0.146446 0.031 Uiso 1 1 calc R U . . .
C44 C 1.09561(17) 0.53995(12) 0.15232(13) 0.0267(4) Uani 1 1 d . . . . .
H44A H 1.158315 0.512809 0.120245 0.032 Uiso 1 1 calc R U . . .
H44B H 1.122756 0.544839 0.214464 0.032 Uiso 1 1 calc R U . . .
C45 C 0.95846(16) 0.47986(11) 0.13355(11) 0.0216(4) Uani 1 1 d . . . . .
H45A H 0.936909 0.467890 0.070548 0.026 Uiso 1 1 calc R U . . .
H45B H 0.959056 0.422916 0.155684 0.026 Uiso 1 1 calc R U . . .
C46 C 0.63069(16) 0.56879(11) 0.32501(11) 0.0203(4) Uani 1 1 d . . . . .
C47 C 0.57829(17) 0.65256(11) 0.30560(12) 0.0226(4) Uani 1 1 d . . . . .
H47A H 0.559424 0.683121 0.360433 0.027 Uiso 1 1 calc R U . . .
H47B H 0.647216 0.693270 0.281163 0.027 Uiso 1 1 calc R U . . .
C48 C 0.45438(17) 0.63220(12) 0.24258(12) 0.0243(4) Uani 1 1 d . . . . .
H48A H 0.429528 0.687822 0.230617 0.029 Uiso 1 1 calc R U . . .
H48B H 0.381826 0.596518 0.268703 0.029 Uiso 1 1 calc R U . . .
C49 C 0.48079(17) 0.58103(11) 0.15760(11) 0.0217(4) Uani 1 1 d . . . . .
H49A H 0.547694 0.619378 0.129235 0.026 Uiso 1 1 calc R U . . .
H49B H 0.400285 0.565875 0.118437 0.026 Uiso 1 1 calc R U . . .
C50 C 0.52791(16) 0.49445(11) 0.17293(11) 0.0177(4) Uani 1 1 d . . . . .
C51 C 0.76937(18) 0.60257(13) 0.37230(12) 0.0288(4) Uani 1 1 d . . . . .
H51A H 0.765589 0.646179 0.421274 0.043 Uiso 1 1 calc R U . . .
H51B H 0.828523 0.629731 0.332360 0.043 Uiso 1 1 calc R U . . .
H51C H 0.800907 0.552979 0.392887 0.043 Uiso 1 1 calc R U . . .
C52 C 0.54566(19) 0.51798(12) 0.38987(12) 0.0280(4) Uani 1 1 d . . . . .
H52A H 0.557993 0.553791 0.446087 0.042 Uiso 1 1 calc R U . . .
H52B H 0.571967 0.462080 0.395675 0.042 Uiso 1 1 calc R U . . .
H52C H 0.453998 0.506360 0.368313 0.042 Uiso 1 1 calc R U . . .
C53 C 0.41039(17) 0.42456(11) 0.19746(12) 0.0231(4) Uani 1 1 d . . . . .
H53A H 0.343938 0.408460 0.148850 0.035 Uiso 1 1 calc R U . . .
H53B H 0.373327 0.449753 0.247557 0.035 Uiso 1 1 calc R U . . .
H53C H 0.440793 0.372002 0.211235 0.035 Uiso 1 1 calc R U . . .
C54 C 0.57049(17) 0.45433(11) 0.08660(11) 0.0211(4) Uani 1 1 d . . . . .
H54A H 0.494963 0.436130 0.044358 0.032 Uiso 1 1 calc R U . . .
H54B H 0.607239 0.403099 0.096529 0.032 Uiso 1 1 calc R U . . .
H54C H 0.635993 0.498570 0.064746 0.032 Uiso 1 1 calc R U . . .
C26 C 0.25616(17) 0.15503(11) 0.51748(11) 0.0219(4) Uani 1 1 d . . . . .
H26 H 0.219617 0.183884 0.474918 0.026 Uiso 1 1 calc R U . . .
C25 C 0.17608(19) 0.11386(12) 0.57691(12) 0.0289(4) Uani 1 1 d . . . . .
H25 H 0.086144 0.114310 0.573178 0.035 Uiso 1 1 calc R U . . .
C1_1 C 0.1563(6) -0.0866(4) 0.3066(4) 0.0276(13) Uani 0.319(2) 1 d . U P A 1
H1A_1 H 0.085143 -0.137057 0.287301 0.041 Uiso 0.319(2) 1 calc R U P A 1
H1B_1 H 0.123379 -0.041910 0.342262 0.041 Uiso 0.319(2) 1 calc R U P A 1
H1C_1 H 0.224157 -0.105908 0.340344 0.041 Uiso 0.319(2) 1 calc R U P A 1
C2_1 C 0.0966(5) -0.0201(4) 0.1724(4) 0.0271(13) Uani 0.319(2) 1 d . U P A 1
H2A_1 H 0.026959 -0.072244 0.156020 0.041 Uiso 0.319(2) 1 calc R U P A 1
H2B_1 H 0.128685 0.003368 0.120519 0.041 Uiso 0.319(2) 1 calc R U P A 1
H2C_1 H 0.062962 0.024744 0.207309 0.041 Uiso 0.319(2) 1 calc R U P A 1
C3_1 C 0.2687(6) -0.1140(4) 0.1708(4) 0.0283(13) Uani 0.319(2) 1 d . U P A 1
H3A_1 H 0.200781 -0.166882 0.153308 0.042 Uiso 0.319(2) 1 calc R U P A 1
H3B_1 H 0.341105 -0.129814 0.203264 0.042 Uiso 0.319(2) 1 calc R U P A 1
H3C_1 H 0.299573 -0.088419 0.119575 0.042 Uiso 0.319(2) 1 calc R U P A 1
C1_2 C 0.2659(3) -0.12615(17) 0.26066(18) 0.0265(7) Uani 0.681(2) 1 d . U P A 2
H1A_2 H 0.200580 -0.180721 0.245232 0.040 Uiso 0.681(2) 1 calc R U P A 2
H1B_2 H 0.283816 -0.115227 0.323315 0.040 Uiso 0.681(2) 1 calc R U P A 2
H1C_2 H 0.345991 -0.131696 0.234117 0.040 Uiso 0.681(2) 1 calc R U P A 2
C2_2 C 0.0892(3) -0.03739(19) 0.27265(18) 0.0276(7) Uani 0.681(2) 1 d . U P A 2
H2A_2 H 0.023148 -0.091842 0.258663 0.041 Uiso 0.681(2) 1 calc R U P A 2
H2B_2 H 0.055678 0.011795 0.252780 0.041 Uiso 0.681(2) 1 calc R U P A 2
H2C_2 H 0.110352 -0.026138 0.335027 0.041 Uiso 0.681(2) 1 calc R U P A 2
C3_2 C 0.1757(3) -0.07002(18) 0.12899(16) 0.0259(7) Uani 0.681(2) 1 d . U P A 2
H3A_2 H 0.106846 -0.123278 0.118558 0.039 Uiso 0.681(2) 1 calc R U P A 2
H3B_2 H 0.251787 -0.080247 0.099914 0.039 Uiso 0.681(2) 1 calc R U P A 2
H3C_2 H 0.144668 -0.021096 0.106549 0.039 Uiso 0.681(2) 1 calc R U P A 2

loop_
_atom_site_aniso_label
_atom_site_aniso_U_11
_atom_site_aniso_U_22
_atom_site_aniso_U_33
_atom_site_aniso_U_23
_atom_site_aniso_U_13
_atom_site_aniso_U_12
N1 0.0159(8) 0.0178(7) 0.0210(8) 0.0065(6) 0.0018(6) 0.0014(6)
C1 0.0126(8) 0.0155(8) 0.0190(9) 0.0021(7) 0.0003(7) 0.0037(7)
B1 0.0134(10) 0.0160(9) 0.0159(10) -0.0021(8) -0.0018(8) 0.0010(8)
C2 0.0120(8) 0.0178(8) 0.0163(9) 0.0026(7) 0.0021(7) 0.0065(7)
N2 0.0151(8) 0.0277(8) 0.0221(8) 0.0038(6) -0.0015(6) 0.0078(6)
N3 0.0140(7) 0.0176(7) 0.0223(8) 0.0058(6) 0.0021(6) 0.0041(6)
C3 0.0148(9) 0.0180(8) 0.0166(9) 0.0055(7) 0.0038(7) 0.0038(7)
C4 0.0130(8) 0.0177(8) 0.0193(9) 0.0021(7) 0.0010(7) 0.0055(7)
N4 0.0141(7) 0.0202(7) 0.0152(7) -0.0012(6) 0.0007(6) 0.0051(6)
C5 0.0157(9) 0.0195(9) 0.0142(9) 0.0010(7) 0.0009(7) 0.0051(7)
C6 0.0145(9) 0.0197(9) 0.0168(9) 0.0039(7) 0.0032(7) 0.0055(7)
C9 0.0232(10) 0.0233(9) 0.0200(9) 0.0030(7) 0.0047(8) 0.0062(8)
C8 0.0205(9) 0.0147(8) 0.0177(9) 0.0033(7) 0.0034(7) 0.0009(7)
C7 0.0181(9) 0.0164(8) 0.0156(9) 0.0014(7) 0.0033(7) 0.0028(7)
C10 0.0221(10) 0.0275(10) 0.0278(11) 0.0056(8) 0.0010(8) 0.0071(8)
C11 0.0293(11) 0.0256(10) 0.0221(10) 0.0061(8) -0.0050(8) 0.0008(8)
C13 0.0228(10) 0.0331(10) 0.0206(10) 0.0011(8) 0.0044(8) 0.0053(8)
C14 0.0200(9) 0.0199(9) 0.0145(9) 0.0006(7) 0.0025(7) 0.0037(7)
C15 0.0266(11) 0.0228(10) 0.0426(12) 0.0079(9) 0.0138(9) 0.0056(8)
C16 0.0381(13) 0.0270(11) 0.0645(15) 0.0135(10) 0.0222(11) 0.0155(10)
C17 0.0247(11) 0.0362(12) 0.0563(14) 0.0068(10) 0.0167(10) 0.0138(9)
C18 0.0233(10) 0.0256(10) 0.0364(11) 0.0026(8) 0.0111(9) 0.0030(8)
C19 0.0203(10) 0.0197(9) 0.0251(10) 0.0026(7) 0.0056(8) 0.0055(7)
C12 0.0325(11) 0.0374(11) 0.0167(10) 0.0005(8) 0.0041(8) 0.0038(9)
C21 0.0211(9) 0.0135(8) 0.0134(8) -0.0027(7) 0.0017(7) 0.0025(7)
C20 0.0169(9) 0.0140(8) 0.0187(9) 0.0020(7) 0.0024(7) 0.0042(7)
C24 0.0398(12) 0.0264(10) 0.0214(10) 0.0035(8) 0.0154(9) 0.0016(9)
C23 0.0413(12) 0.0224(10) 0.0186(10) 0.0039(8) 0.0013(8) 0.0052(8)
C22 0.0258(10) 0.0208(9) 0.0198(9) 0.0003(7) 0.0010(8) 0.0047(8)
C27 0.0177(9) 0.0200(9) 0.0148(9) 0.0030(7) 0.0017(7) 0.0039(7)
C28 0.0247(10) 0.0225(9) 0.0244(10) -0.0034(8) -0.0042(8) 0.0068(8)
C29 0.0258(11) 0.0350(11) 0.0315(11) -0.0014(9) -0.0035(9) 0.0159(9)
C30 0.0198(10) 0.0398(11) 0.0310(11) 0.0030(9) -0.0055(8) 0.0059(9)
C31 0.0240(10) 0.0254(10) 0.0246(10) -0.0018(8) -0.0033(8) -0.0012(8)
C32 0.0207(10) 0.0206(9) 0.0221(10) -0.0005(7) 0.0019(8) 0.0037(7)
C33 0.0158(9) 0.0191(9) 0.0178(9) 0.0013(7) 0.0019(7) 0.0005(7)
C34 0.0187(9) 0.0183(9) 0.0142(9) 0.0009(7) -0.0021(7) 0.0076(7)
C35 0.0125(9) 0.0214(9) 0.0182(9) 0.0010(7) 0.0016(7) 0.0035(7)
C36 0.0175(9) 0.0269(10) 0.0300(11) 0.0053(8) -0.0012(8) 0.0036(8)
C37 0.0173(10) 0.0400(11) 0.0363(11) 0.0112(9) -0.0030(8) 0.0049(8)
C38 0.0220(10) 0.0427(12) 0.0341(11) 0.0052(9) -0.0036(9) 0.0132(9)
C39 0.0367(12) 0.0420(12) 0.0383(12) -0.0015(10) -0.0084(10) 0.0236(10)
C40 0.0277(10) 0.0259(10) 0.0286(10) -0.0003(8) -0.0058(8) 0.0097(8)
C41 0.0235(10) 0.0197(9) 0.0286(10) 0.0071(8) 0.0036(8) 0.0028(8)
C42 0.0204(10) 0.0223(9) 0.0303(10) 0.0108(8) 0.0037(8) 0.0040(8)
C43 0.0193(10) 0.0257(10) 0.0310(11) 0.0053(8) 0.0053(8) -0.0025(8)
C44 0.0168(9) 0.0277(10) 0.0373(11) 0.0064(8) 0.0103(8) 0.0049(8)
C45 0.0226(10) 0.0216(9) 0.0212(9) 0.0024(7) 0.0079(7) 0.0039(7)
C46 0.0194(9) 0.0230(9) 0.0180(9) -0.0026(7) 0.0028(7) 0.0055(7)
C47 0.0218(10) 0.0203(9) 0.0247(10) -0.0056(7) 0.0040(8) 0.0054(7)
C48 0.0204(10) 0.0212(9) 0.0325(11) -0.0001(8) 0.0012(8) 0.0090(8)
C49 0.0179(9) 0.0225(9) 0.0241(10) 0.0004(7) -0.0023(7) 0.0050(7)
C50 0.0162(9) 0.0184(9) 0.0186(9) 0.0009(7) 0.0005(7) 0.0050(7)
C51 0.0270(10) 0.0323(11) 0.0250(10) -0.0091(8) -0.0036(8) 0.0092(8)
C52 0.0329(11) 0.0318(10) 0.0212(10) -0.0002(8) 0.0093(8) 0.0111(9)
C53 0.0178(9) 0.0236(9) 0.0274(10) -0.0001(8) 0.0019(8) 0.0048(7)
C54 0.0217(10) 0.0215(9) 0.0197(9) 0.0016(7) -0.0010(7) 0.0050(7)
C26 0.0236(10) 0.0211(9) 0.0222(10) 0.0044(7) 0.0037(8) 0.0059(7)
C25 0.0256(10) 0.0302(10) 0.0313(11) 0.0047(9) 0.0115(8) 0.0039(8)
C1_1 0.020(3) 0.027(3) 0.031(3) 0.006(2) 0.001(2) -0.006(2)
C2_1 0.018(3) 0.028(3) 0.033(3) 0.002(2) -0.002(2) 0.001(2)
C3_1 0.024(3) 0.023(3) 0.034(3) 0.001(2) 0.003(2) -0.003(2)
C1_2 0.0242(14) 0.0211(13) 0.0318(15) 0.0046(11) -0.0014(12) -0.0008(11)
C2_2 0.0160(14) 0.0324(15) 0.0305(15) -0.0004(12) 0.0050(11) -0.0028(11)
C3_2 0.0256(15) 0.0250(14) 0.0217(14) 0.0014(11) -0.0009(11) -0.0058(11)

loop_
_atom_type_symbol
_atom_type_description
_atom_type_scat_dispersion_real
_atom_type_scat_dispersion_imag
_atom_type_scat_source
C C 0.0033 0.0016 'International Tables Vol C Tables 4.2.6.8 and 6.1.1.4'
H H 0.0000 0.0000 'International Tables Vol C Tables 4.2.6.8 and 6.1.1.4'
B B 0.0013 0.0007 'International Tables Vol C Tables 4.2.6.8 and 6.1.1.4'
N N 0.0061 0.0033 'International Tables Vol C Tables 4.2.6.8 and 6.1.1.4'

loop_
_geom_angle_atom_site_label_1
_geom_angle_atom_site_label_2
_geom_angle_atom_site_label_3
_geom_angle
C34 N1 C1 136.82(15)
C6 C1 C2 120.29(15)
C6 C1 N1 125.19(14)
C2 C1 N1 114.49(14)
N3 B1 N4 119.97(15)
N3 B1 C35 120.52(15)
N4 B1 C35 119.50(15)
C3 C2 C1 118.79(15)
C3 C2 C20 122.54(14)
C1 C2 C20 118.65(14)
C35 N2 C40 114.97(13)
C35 N2 C36 111.36(13)
C40 N2 C36 110.32(14)
B1 N3 C45 125.77(14)
B1 N3 C42 123.25(14)
C45 N3 C42 110.68(13)
C2 C3 C4 122.16(15)
C2 C3 H3 118.9
C4 C3 H3 118.9
C5 C4 C3 117.47(15)
C5 C4 C33 121.50(15)
C3 C4 C33 121.02(14)
B1 N4 C46 120.45(13)
B1 N4 C50 121.02(13)
C46 N4 C50 118.53(13)
C4 C5 C6 122.91(15)
C4 C5 H5 118.5
C6 C5 H5 118.5
C5 C6 C1 118.28(15)
C5 C6 C7 119.20(15)
C1 C6 C7 122.50(15)
C10 C9 C8 120.91(17)
C10 C9 H9 119.5
C8 C9 H9 119.5
C13 C8 C9 117.75(16)
C13 C8 C7 122.15(16)
C9 C8 C7 120.02(15)
C6 C7 C14 111.85(13)
C6 C7 C8 113.31(14)
C14 C7 C8 113.16(14)
C6 C7 H7 105.9
C14 C7 H7 105.9
C8 C7 H7 105.9
C11 C10 C9 120.84(18)
C11 C10 H10 119.6
C9 C10 H10 119.6
C12 C11 C10 118.81(17)
C12 C11 H11 120.6
C10 C11 H11 120.6
C8 C13 C12 121.11(18)
C8 C13 H13 119.4
C12 C13 H13 119.4
C15 C14 C19 117.82(16)
C15 C14 C7 122.70(15)
C19 C14 C7 119.47(15)
C16 C15 C14 120.76(17)
C16 C15 H15 119.6
C14 C15 H15 119.6
C17 C16 C15 120.54(19)
C17 C16 H16 119.7
C15 C16 H16 119.7
C16 C17 C18 119.41(18)
C16 C17 H17 120.3
C18 C17 H17 120.3
C19 C18 C17 120.01(17)
C19 C18 H18 120.0
C17 C18 H18 120.0
C18 C19 C14 121.45(17)
C18 C19 H19 119.3
C14 C19 H19 119.3
C11 C12 C13 120.59(18)
C11 C12 H12 119.7
C13 C12 H12 119.7
C22 C21 C26 117.67(16)
C22 C21 C20 122.54(16)
C26 C21 C20 119.77(15)
C27 C20 C2 112.96(13)
C27 C20 C21 111.27(14)
C2 C20 C21 113.52(13)
C27 C20 H20 106.1
C2 C20 H20 106.1
C21 C20 H20 106.1
C23 C24 C25 119.22(17)
C23 C24 H24 120.4
C25 C24 H24 120.4
C24 C23 C22 120.47(17)
C24 C23 H23 119.8
C22 C23 H23 119.8
C23 C22 C21 121.37(17)
C23 C22 H22 119.3
C21 C22 H22 119.3
C28 C27 C32 118.06(16)
C28 C27 C20 121.32(15)
C32 C27 C20 120.52(15)
C29 C28 C27 121.10(17)
C29 C28 H28 119.5
C27 C28 H28 119.4
C30 C29 C28 120.19(17)
C30 C29 H29 119.9
C28 C29 H29 119.9
C29 C30 C31 119.36(17)
C29 C30 H30 120.3
C31 C30 H30 120.3
C30 C31 C32 120.40(17)
C30 C31 H31 119.8
C32 C31 H31 119.8
C31 C32 C27 120.86(16)
C31 C32 H32 119.6
C27 C32 H32 119.6
C3_1 C33 C1_1 111.2(3)
C2_2 C33 C3_2 108.44(18)
C3_1 C33 C4 109.4(2)
C1_1 C33 C4 113.9(2)
C2_2 C33 C4 109.54(16)
C3_2 C33 C4 113.16(15)
C2_2 C33 C1_2 108.54(18)
C3_2 C33 C1_2 107.97(18)
C4 C33 C1_2 109.09(16)
C3_1 C33 C2_1 108.9(3)
C1_1 C33 C2_1 107.2(3)
C4 C33 C2_1 106.0(2)
N1 C34 C35 173.94(17)
C34 C35 N2 117.53(15)
C34 C35 B1 118.94(15)
N2 C35 B1 123.51(14)
N2 C36 C37 110.71(15)
N2 C36 H36A 109.5
C37 C36 H36A 109.5
N2 C36 H36B 109.5
C37 C36 H36B 109.5
H36A C36 H36B 108.1
C38 C37 C36 111.42(15)
C38 C37 H37A 109.3
C36 C37 H37A 109.3
C38 C37 H37B 109.3
C36 C37 H37B 109.3
H37A C37 H37B 108.0
C37 C38 C39 110.78(16)
C37 C38 H38A 109.5
C39 C38 H38A 109.5
C37 C38 H38B 109.5
C39 C38 H38B 109.5
H38A C38 H38B 108.1
C40 C39 C38 110.76(16)
C40 C39 H39A 109.5
C38 C39 H39A 109.5
C40 C39 H39B 109.5
C38 C39 H39B 109.5
H39A C39 H39B 108.1
N2 C40 C39 109.82(16)
N2 C40 H40A 109.7
C39 C40 H40A 109.7
N2 C40 H40B 109.7
C39 C40 H40B 109.7
H40A C40 H40B 108.2
C42 C41 C43 110.90(15)
C42 C41 H41A 109.5
C43 C41 H41A 109.5
C42 C41 H41B 109.5
C43 C41 H41B 109.5
H41A C41 H41B 108.0
N3 C42 C41 111.24(14)
N3 C42 H42A 109.4
C41 C42 H42A 109.4
N3 C42 H42B 109.4
C41 C42 H42B 109.4
H42A C42 H42B 108.0
C44 C43 C41 109.86(15)
C44 C43 H43A 109.7
C41 C43 H43A 109.7
C44 C43 H43B 109.7
C41 C43 H43B 109.7
H43A C43 H43B 108.2
C45 C44 C43 111.79(15)
C45 C44 H44A 109.3
C43 C44 H44A 109.3
C45 C44 H44B 109.3
C43 C44 H44B 109.3
H44A C44 H44B 107.9
N3 C45 C44 112.44(15)
N3 C45 H45A 109.1
C44 C45 H45A 109.1
N3 C45 H45B 109.1
C44 C45 H45B 109.1
H45A C45 H45B 107.8
N4 C46 C51 108.84(14)
N4 C46 C52 114.57(14)
C51 C46 C52 106.38(15)
N4 C46 C47 109.74(14)
C51 C46 C47 106.72(14)
C52 C46 C47 110.24(14)
C48 C47 C46 113.97(14)
C48 C47 H47A 108.8
C46 C47 H47A 108.8
C48 C47 H47B 108.8
C46 C47 H47B 108.8
H47A C47 H47B 107.7
C47 C48 C49 109.38(15)
C47 C48 H48A 109.8
C49 C48 H48A 109.8
C47 C48 H48B 109.8
C49 C48 H48B 109.8
H48A C48 H48B 108.2
C48 C49 C50 112.25(14)
C48 C49 H49A 109.2
C50 C49 H49A 109.2
C48 C49 H49B 109.2
C50 C49 H49B 109.2
H49A C49 H49B 107.9
N4 C50 C54 109.54(14)
N4 C50 C49 110.69(13)
C54 C50 C49 108.75(14)
N4 C50 C53 112.04(14)
C54 C50 C53 106.47(14)
C49 C50 C53 109.21(14)
C46 C51 H51A 109.5
C46 C51 H51B 109.5
H51A C51 H51B 109.5
C46 C51 H51C 109.5
H51A C51 H51C 109.5
H51B C51 H51C 109.5
C46 C52 H52A 109.5
C46 C52 H52B 109.5
H52A C52 H52B 109.5
C46 C52 H52C 109.5
H52A C52 H52C 109.5
H52B C52 H52C 109.5
C50 C53 H53A 109.5
C50 C53 H53B 109.5
H53A C53 H53B 109.5
C50 C53 H53C 109.5
H53A C53 H53C 109.5
H53B C53 H53C 109.5
C50 C54 H54A 109.5
C50 C54 H54B 109.5
H54A C54 H54B 109.5
C50 C54 H54C 109.5
H54A C54 H54C 109.5
H54B C54 H54C 109.5
C25 C26 C21 120.86(17)
C25 C26 H26 119.6
C21 C26 H26 119.6
C26 C25 C24 120.38(18)
C26 C25 H25 119.8
C24 C25 H25 119.8
C33 C1_1 H1A_1 109.5
C33 C1_1 H1B_1 109.5
H1A_1 C1_1 H1B_1 109.5
C33 C1_1 H1C_1 109.5
H1A_1 C1_1 H1C_1 109.5
H1B_1 C1_1 H1C_1 109.5
C33 C2_1 H2A_1 109.5
C33 C2_1 H2B_1 109.5
H2A_1 C2_1 H2B_1 109.5
C33 C2_1 H2C_1 109.5
H2A_1 C2_1 H2C_1 109.5
H2B_1 C2_1 H2C_1 109.5
C33 C3_1 H3A_1 109.5
C33 C3_1 H3B_1 109.5
H3A_1 C3_1 H3B_1 109.5
C33 C3_1 H3C_1 109.5
H3A_1 C3_1 H3C_1 109.5
H3B_1 C3_1 H3C_1 109.5
C33 C1_2 H1A_2 109.5
C33 C1_2 H1B_2 109.5
H1A_2 C1_2 H1B_2 109.5
C33 C1_2 H1C_2 109.5
H1A_2 C1_2 H1C_2 109.5
H1B_2 C1_2 H1C_2 109.5
C33 C2_2 H2A_2 109.5
C33 C2_2 H2B_2 109.5
H2A_2 C2_2 H2B_2 109.5
C33 C2_2 H2C_2 109.5
H2A_2 C2_2 H2C_2 109.5
H2B_2 C2_2 H2C_2 109.5
C33 C3_2 H3A_2 109.5
C33 C3_2 H3B_2 109.5
H3A_2 C3_2 H3B_2 109.5
C33 C3_2 H3C_2 109.5
H3A_2 C3_2 H3C_2 109.5
H3B_2 C3_2 H3C_2 109.5

loop_
_geom_bond_atom_site_label_1
_geom_bond_atom_site_label_2
_geom_bond_distance
N1 C34 1.218(2)
N1 C1 1.416(2)
C1 C6 1.403(2)
C1 C2 1.413(2)
B1 N3 1.413(2)
B1 N4 1.473(2)
B1 C35 1.567(3)
C2 C3 1.388(2)
C2 C20 1.531(2)
N2 C35 1.460(2)
N2 C40 1.468(2)
N2 C36 1.470(2)
N3 C45 1.462(2)
N3 C42 1.463(2)
C3 C4 1.397(2)
C3 H3 0.9300
C4 C5 1.387(2)
C4 C33 1.531(2)
N4 C46 1.485(2)
N4 C50 1.489(2)
C5 C6 1.394(2)
C5 H5 0.9300
C6 C7 1.524(2)
C9 C10 1.384(3)
C9 C8 1.394(3)
C9 H9 0.9300
C8 C13 1.386(2)
C8 C7 1.536(2)
C7 C14 1.526(2)
C7 H7 0.9800
C10 C11 1.380(3)
C10 H10 0.9300
C11 C12 1.378(3)
C11 H11 0.9300
C13 C12 1.390(3)
C13 H13 0.9300
C14 C15 1.389(2)
C14 C19 1.391(2)
C15 C16 1.388(3)
C15 H15 0.9300
C16 C17 1.375(3)
C16 H16 0.9300
C17 C18 1.384(3)
C17 H17 0.9300
C18 C19 1.380(3)
C18 H18 0.9300
C19 H19 0.9300
C12 H12 0.9300
C21 C22 1.387(2)
C21 C26 1.396(3)
C21 C20 1.534(2)
C20 C27 1.524(2)
C20 H20 0.9800
C24 C23 1.372(3)
C24 C25 1.387(3)
C24 H24 0.9300
C23 C22 1.386(3)
C23 H23 0.9300
C22 H22 0.9300
C27 C28 1.390(2)
C27 C32 1.391(2)
C28 C29 1.387(3)
C28 H28 0.9300
C29 C30 1.379(3)
C29 H29 0.9300
C30 C31 1.384(3)
C30 H30 0.9300
C31 C32 1.384(3)
C31 H31 0.9300
C32 H32 0.9300
C33 C3_1 1.499(6)
C33 C1_1 1.518(6)
C33 C2_2 1.524(3)
C33 C3_2 1.524(3)
C33 C1_2 1.547(3)
C33 C2_1 1.579(6)
C34 C35 1.342(2)
C36 C37 1.520(3)
C36 H36A 0.9700
C36 H36B 0.9700
C37 C38 1.514(3)
C37 H37A 0.9700
C37 H37B 0.9700
C38 C39 1.522(3)
C38 H38A 0.9700
C38 H38B 0.9700
C39 C40 1.521(3)
C39 H39A 0.9700
C39 H39B 0.9700
C40 H40A 0.9700
C40 H40B 0.9700
C41 C42 1.521(2)
C41 C43 1.523(3)
C41 H41A 0.9700
C41 H41B 0.9700
C42 H42A 0.9700
C42 H42B 0.9700
C43 C44 1.523(3)
C43 H43A 0.9700
C43 H43B 0.9700
C44 C45 1.520(3)
C44 H44A 0.9700
C44 H44B 0.9700
C45 H45A 0.9700
C45 H45B 0.9700
C46 C51 1.532(3)
C46 C52 1.539(3)
C46 C47 1.539(2)
C47 C48 1.517(3)
C47 H47A 0.9700
C47 H47B 0.9700
C48 C49 1.519(3)
C48 H48A 0.9700
C48 H48B 0.9700
C49 C50 1.537(2)
C49 H49A 0.9700
C49 H49B 0.9700
C50 C54 1.530(2)
C50 C53 1.543(2)
C51 H51A 0.9600
C51 H51B 0.9600
C51 H51C 0.9600
C52 H52A 0.9600
C52 H52B 0.9600
C52 H52C 0.9600
C53 H53A 0.9600
C53 H53B 0.9600
C53 H53C 0.9600
C54 H54A 0.9600
C54 H54B 0.9600
C54 H54C 0.9600
C26 C25 1.386(3)
C26 H26 0.9300
C25 H25 0.9300
C1_1 H1A_1 0.9600
C1_1 H1B_1 0.9600
C1_1 H1C_1 0.9600
C2_1 H2A_1 0.9600
C2_1 H2B_1 0.9600
C2_1 H2C_1 0.9600
C3_1 H3A_1 0.9600
C3_1 H3B_1 0.9600
C3_1 H3C_1 0.9600
C1_2 H1A_2 0.9600
C1_2 H1B_2 0.9600
C1_2 H1C_2 0.9600
C2_2 H2A_2 0.9600
C2_2 H2B_2 0.9600
C2_2 H2C_2 0.9600
C3_2 H3A_2 0.9600
C3_2 H3B_2 0.9600
C3_2 H3C_2 0.9600

loop_
_geom_torsion_atom_site_label_1
_geom_torsion_atom_site_label_2
_geom_torsion_atom_site_label_3
_geom_torsion_atom_site_label_4
_geom_torsion
C34 N1 C1 C6 -23.3(3)
C34 N1 C1 C2 158.79(19)
C6 C1 C2 C3 -0.4(2)
N1 C1 C2 C3 177.70(14)
C6 C1 C2 C20 -179.11(14)
N1 C1 C2 C20 -1.0(2)
N4 B1 N3 C45 -161.58(14)
C35 B1 N3 C45 19.4(2)
N4 B1 N3 C42 11.6(2)
C35 B1 N3 C42 -167.47(15)
C1 C2 C3 C4 -2.5(2)
C20 C2 C3 C4 176.18(15)
C2 C3 C4 C5 3.4(2)
C2 C3 C4 C33 -175.17(15)
N3 B1 N4 C46 -102.66(19)
C35 B1 N4 C46 76.40(19)
N3 B1 N4 C50 77.9(2)
C35 B1 N4 C50 -103.04(18)
C3 C4 C5 C6 -1.5(2)
C33 C4 C5 C6 177.07(15)
C4 C5 C6 C1 -1.2(2)
C4 C5 C6 C7 177.09(15)
C2 C1 C6 C5 2.2(2)
N1 C1 C6 C5 -175.69(15)
C2 C1 C6 C7 -176.08(14)
N1 C1 C6 C7 6.1(2)
C10 C9 C8 C13 0.1(2)
C10 C9 C8 C7 176.91(15)
C5 C6 C7 C14 -92.06(18)
C1 C6 C7 C14 86.17(19)
C5 C6 C7 C8 37.3(2)
C1 C6 C7 C8 -144.47(15)
C13 C8 C7 C6 -137.03(16)
C9 C8 C7 C6 46.3(2)
C13 C8 C7 C14 -8.3(2)
C9 C8 C7 C14 174.95(14)
C8 C9 C10 C11 -0.2(3)
C9 C10 C11 C12 0.2(3)
C9 C8 C13 C12 0.1(3)
C7 C8 C13 C12 -176.69(16)
C6 C7 C14 C15 35.5(2)
C8 C7 C14 C15 -93.89(19)
C6 C7 C14 C19 -144.71(15)
C8 C7 C14 C19 85.86(19)
C19 C14 C15 C16 1.0(3)
C7 C14 C15 C16 -179.23(18)
C14 C15 C16 C17 -0.2(3)
C15 C16 C17 C18 -0.6(3)
C16 C17 C18 C19 0.4(3)
C17 C18 C19 C14 0.5(3)
C15 C14 C19 C18 -1.2(3)
C7 C14 C19 C18 179.06(16)
C10 C11 C12 C13 0.0(3)
C8 C13 C12 C11 -0.1(3)
C3 C2 C20 C27 119.92(17)
C1 C2 C20 C27 -61.38(19)
C3 C2 C20 C21 -8.0(2)
C1 C2 C20 C21 170.74(14)
C22 C21 C20 C27 -14.4(2)
C26 C21 C20 C27 163.90(14)
C22 C21 C20 C2 114.40(17)
C26 C21 C20 C2 -67.34(19)
C25 C24 C23 C22 0.3(3)
C24 C23 C22 C21 0.7(3)
C26 C21 C22 C23 -0.7(2)
C20 C21 C22 C23 177.64(15)
C2 C20 C27 C28 -43.3(2)
C21 C20 C27 C28 85.72(19)
C2 C20 C27 C32 140.36(15)
C21 C20 C27 C32 -90.59(19)
C32 C27 C28 C29 0.7(3)
C20 C27 C28 C29 -175.67(16)
C27 C28 C29 C30 0.1(3)
C28 C29 C30 C31 -1.1(3)
C29 C30 C31 C32 1.2(3)
C30 C31 C32 C27 -0.4(3)
C28 C27 C32 C31 -0.6(3)
C20 C27 C32 C31 175.82(15)
C5 C4 C33 C3_1 55.6(3)
C3 C4 C33 C3_1 -125.9(3)
C5 C4 C33 C1_1 -179.4(3)
C3 C4 C33 C1_1 -0.8(3)
C5 C4 C33 C2_2 -126.87(19)
C3 C4 C33 C2_2 51.7(2)
C5 C4 C33 C3_2 -5.7(2)
C3 C4 C33 C3_2 172.80(17)
C5 C4 C33 C1_2 114.46(19)
C3 C4 C33 C1_2 -67.0(2)
C5 C4 C33 C2_1 -61.7(3)
C3 C4 C33 C2_1 116.9(3)
C40 N2 C35 C34 15.2(2)
C36 N2 C35 C34 -111.23(17)
C40 N2 C35 B1 -163.04(15)
C36 N2 C35 B1 70.6(2)
N3 B1 C35 C34 -155.37(16)
N4 B1 C35 C34 25.6(2)
N3 B1 C35 N2 22.8(2)
N4 B1 C35 N2 -156.24(15)
C35 N2 C36 C37 -170.25(14)
C40 N2 C36 C37 60.84(19)
N2 C36 C37 C38 -55.5(2)
C36 C37 C38 C39 51.5(2)
C37 C38 C39 C40 -52.9(2)
C35 N2 C40 C39 170.91(14)
C36 N2 C40 C39 -62.16(19)
C38 C39 C40 N2 58.2(2)
B1 N3 C42 C41 126.67(17)
C45 N3 C42 C41 -59.26(19)
C43 C41 C42 N3 58.0(2)
C42 C41 C43 C44 -53.4(2)
C41 C43 C44 C45 51.3(2)
B1 N3 C45 C44 -128.81(17)
C42 N3 C45 C44 57.30(19)
C43 C44 C45 N3 -54.0(2)
B1 N4 C46 C51 17.1(2)
C50 N4 C46 C51 -163.43(14)
B1 N4 C46 C52 -101.80(18)
C50 N4 C46 C52 77.65(19)
B1 N4 C46 C47 133.57(15)
C50 N4 C46 C47 -46.98(18)
N4 C46 C47 C48 50.20(19)
C51 C46 C47 C48 167.98(15)
C52 C46 C47 C48 -76.90(19)
C46 C47 C48 C49 -56.27(19)
C47 C48 C49 C50 56.41(19)
B1 N4 C50 C54 -12.2(2)
C46 N4 C50 C54 168.35(13)
B1 N4 C50 C49 -132.12(16)
C46 N4 C50 C49 48.43(18)
B1 N4 C50 C53 105.71(17)
C46 N4 C50 C53 -73.73(18)
C48 C49 C50 N4 -51.78(18)
C48 C49 C50 C54 -172.17(14)
C48 C49 C50 C53 72.02(17)
C22 C21 C26 C25 -0.3(2)
C20 C21 C26 C25 -178.64(16)
C21 C26 C25 C24 1.2(3)
C23 C24 C25 C26 -1.2(3)
